data_2205739
loop_
_publ_author_name
'Jing-Jun Hao'
'You-Ming Wang'
'Zheng-Ming Li'
'Hai-Bing Song'

_publ_section_title
6,7-Dihydro-6-methyl-3-(methylsulfanyl)-1-(<i>p</i>-tolyl)pyrano[4,3-<i>c</i>]pyrazol-4(1<i>H</i>)-one
_journal_issue 5
_journal_name_full 'Acta Crystallographica Section E'
_journal_page_first o1424
_journal_page_last o1425
_journal_paper_doi 10.1107/S1600536805011931
_journal_volume 61
_journal_year 2005
_chemical_formula_iupac 'C15 H16 N2 O2 S'
_chemical_formula_moiety 'C15 H16 N2 O2 S'
_chemical_formula_sum 'C15 H16 N2 O2 S'
_chemical_formula_weight 288.36
_chemical_melting_point 429
_chemical_name_systematic
;
6,7-dihydro-6-methyl-3-(methylthio)-1-p-tolylpyrano[4,3-c]pyrazol-4(1H)-one
;
_space_group_IT_number 14
_symmetry_cell_setting monoclinic
_symmetry_space_group_name_Hall '-P 2ybc'
_symmetry_space_group_name_H-M 'P 1 21/c 1'
_atom_sites_solution_hydrogens geom
_atom_sites_solution_primary direct
_atom_sites_solution_secondary difmap
_cell_angle_alpha 90.00
_cell_angle_beta 98.377(3)
_cell_angle_gamma 90.00
_cell_formula_units_Z 4
_cell_length_a 10.662(2)
_cell_length_b 18.315(4)
_cell_length_c 7.6831(15)
_cell_measurement_reflns_used 2931
_cell_measurement_temperature 293(2)
_cell_measurement_theta_max 26.05
_cell_measurement_theta_min 2.22
_cell_volume 1484.3(5)
_computing_cell_refinement SMART
_computing_data_collection 'SMART (Bruker, 1998)'
_computing_data_reduction 'SAINT (Bruker, 1999)'
_computing_molecular_graphics 'SHELXTL (Bruker, 1999)'
_computing_publication_material SHELXTL
_computing_structure_refinement 'SHELXL97 (Sheldrick, 1997)'
_computing_structure_solution 'SHELXS97 (Sheldrick, 1990)'
_diffrn_ambient_temperature 293(2)
_diffrn_detector_area_resol_mean 0
_diffrn_measured_fraction_theta_full 0.997
_diffrn_measured_fraction_theta_max 0.997
_diffrn_measurement_device_type 'Bruker SMART CCD area-detector'
_diffrn_measurement_method '\f and \w'
_diffrn_radiation_monochromator graphite
_diffrn_radiation_source 'fine-focus sealed tube'
_diffrn_radiation_type MoK\a
_diffrn_radiation_wavelength 0.71073
_diffrn_reflns_av_R_equivalents 0.0286
_diffrn_reflns_av_sigmaI/netI 0.0324
_diffrn_reflns_limit_h_max 13
_diffrn_reflns_limit_h_min -11
_diffrn_reflns_limit_k_max 22
_diffrn_reflns_limit_k_min -20
_diffrn_reflns_limit_l_max 9
_diffrn_reflns_limit_l_min -9
_diffrn_reflns_number 8492
_diffrn_reflns_theta_full 26.32
_diffrn_reflns_theta_max 26.32
_diffrn_reflns_theta_min 1.93
_diffrn_standards_decay_% ?0
_diffrn_standards_interval_count 0
_diffrn_standards_interval_time 0
_diffrn_standards_number 0
_exptl_absorpt_coefficient_mu 0.221
_exptl_absorpt_correction_T_max 0.970
_exptl_absorpt_correction_T_min 0.736
_exptl_absorpt_correction_type multi-scan
_exptl_absorpt_process_details '(SADABS; Sheldrick, 1996)'
_exptl_crystal_colour colourless
_exptl_crystal_density_diffrn 1.290
_exptl_crystal_density_method 'not measured'
_exptl_crystal_description prism
_exptl_crystal_F_000 608
_exptl_crystal_size_max 0.26
_exptl_crystal_size_mid 0.24
_exptl_crystal_size_min 0.14
_refine_diff_density_max 0.214
_refine_diff_density_min -0.186
_refine_ls_extinction_method none
_refine_ls_goodness_of_fit_ref 0.983
_refine_ls_hydrogen_treatment constr
_refine_ls_matrix_type full
_refine_ls_number_parameters 184
_refine_ls_number_reflns 3015
_refine_ls_number_restraints 0
_refine_ls_restrained_S_all 0.983
_refine_ls_R_factor_all 0.0639
_refine_ls_R_factor_gt 0.0379
_refine_ls_shift/su_max 0.005
_refine_ls_shift/su_mean 0.000
_refine_ls_structure_factor_coef Fsqd
_refine_ls_weighting_details 'calc w = 1/[\s^2^(Fo^2^)+(0.065P)^2^+0.0755P] where P=(Fo^2^+2Fc^2^)/3'
_refine_ls_weighting_scheme calc
_refine_ls_wR_factor_gt 0.0943
_refine_ls_wR_factor_ref 0.1099
_reflns_number_gt 2130
_reflns_number_total 3015
_reflns_threshold_expression I>2\s(I)
_cod_data_source_file hg6170.cif
_cod_data_source_block I
_cod_depositor_comments
;
The following automatic conversions were performed:
'_symmetry_cell_setting' value 'Monoclinic' changed to 'monoclinic'
according to '/home/saulius/struct/CIF-dictionaries/cif_core.dic'
dictionary named 'cif_core.dic' version 2.4.1 from 2010-06-29.

Automatic conversion script
Id: cif_fix_enum 1527 2010-12-29 10:47:43Z saulius 

The following automatic conversions were performed:

'_symmetry_cell_setting' value 'Monoclinic' changed to 'monoclinic'
according to /home/saulius/struct/CIF-dictionaries/cif_core.dic
dictionary named 'cif_core.dic' version 2.4.1 from 2010-06-29.

Automatic conversion script
Id: cif_fix_values 1715 2011-07-08 13:25:40Z adriana 
;
_cod_original_sg_symbol_H-M 'P 21/c'
_cod_database_code 2205739
_cod_database_fobs_code 2205739

loop_
_symmetry_equiv_pos_as_xyz
'x, y, z'
'-x, y+1/2, -z+1/2'
'-x, -y, -z'
'x, -y-1/2, z-1/2'

loop_
_atom_site_label
_atom_site_fract_x
_atom_site_fract_y
_atom_site_fract_z
_atom_site_U_iso_or_equiv
_atom_site_adp_type
_atom_site_calc_flag
_atom_site_refinement_flags
_atom_site_occupancy
_atom_site_type_symbol
S1 -0.27249(4) 0.21988(3) 0.42790(7) 0.05044(18) Uani d . 1 S
O1 -0.02034(12) 0.02459(7) 0.69617(18) 0.0475(3) Uani d . 1 O
O2 -0.20616(12) 0.05048(8) 0.5402(2) 0.0569(4) Uani d . 1 O
N1 0.08140(13) 0.23491(8) 0.6109(2) 0.0407(4) Uani d . 1 N
N2 -0.03258(14) 0.26575(8) 0.5344(2) 0.0433(4) Uani d . 1 N
C1 0.1660(2) -0.01265(11) 0.8814(3) 0.0578(6) Uani d . 1 C
H1A 0.1137 -0.0465 0.9336 0.087 Uiso calc R 1 H
H1B 0.2353 0.0025 0.9678 0.087 Uiso calc R 1 H
H1C 0.1984 -0.0358 0.7850 0.087 Uiso calc R 1 H
C2 0.08833(17) 0.05302(10) 0.8150(3) 0.0459(5) Uani d . 1 C
H2 0.0568 0.0761 0.9153 0.055 Uiso calc R 1 H
C3 0.16283(17) 0.10946(10) 0.7286(3) 0.0437(5) Uani d . 1 C
H3A 0.2242 0.1333 0.8159 0.052 Uiso calc R 1 H
H3B 0.2078 0.0865 0.6420 0.052 Uiso calc R 1 H
C4 0.06990(16) 0.16341(10) 0.6426(2) 0.0392(4) Uani d . 1 C
C5 -0.05433(16) 0.14515(10) 0.5857(2) 0.0400(4) Uani d . 1 C
C6 -0.10203(17) 0.07221(10) 0.6034(3) 0.0432(4) Uani d . 1 C
C7 -0.11344(16) 0.21054(10) 0.5194(2) 0.0406(4) Uani d . 1 C
C8 -0.28529(19) 0.31695(12) 0.4096(3) 0.0559(5) Uani d . 1 C
H8A -0.2689 0.3384 0.5247 0.084 Uiso calc R 1 H
H8B -0.3692 0.3298 0.3553 0.084 Uiso calc R 1 H
H8C -0.2246 0.3348 0.3391 0.084 Uiso calc R 1 H
C9 0.18827(16) 0.28174(10) 0.6533(2) 0.0371(4) Uani d . 1 C
C10 0.30694(17) 0.26044(11) 0.6192(3) 0.0443(5) Uani d . 1 C
H10 0.3185 0.2148 0.5708 0.053 Uiso calc R 1 H
C11 0.40781(17) 0.30769(11) 0.6581(3) 0.0490(5) Uani d . 1 C
H11 0.4878 0.2931 0.6371 0.059 Uiso calc R 1 H
C12 0.39302(18) 0.37628(11) 0.7275(3) 0.0484(5) Uani d . 1 C
C13 0.27320(17) 0.39607(10) 0.7613(3) 0.0450(5) Uani d . 1 C
H13 0.2614 0.4417 0.8093 0.054 Uiso calc R 1 H
C14 0.17121(16) 0.34935(10) 0.7250(2) 0.0399(4) Uani d . 1 C
H14 0.0916 0.3634 0.7488 0.048 Uiso calc R 1 H
C15 0.5019(2) 0.42989(14) 0.7625(4) 0.0791(8) Uani d . 1 C
H15A 0.5449 0.4232 0.8801 0.119 Uiso calc R 1 H
H15B 0.4696 0.4788 0.7495 0.119 Uiso calc R 1 H
H15C 0.5600 0.4217 0.6802 0.119 Uiso calc R 1 H

loop_
_atom_site_aniso_label
_atom_site_aniso_U_11
_atom_site_aniso_U_22
_atom_site_aniso_U_33
_atom_site_aniso_U_12
_atom_site_aniso_U_13
_atom_site_aniso_U_23
S1 0.0386(3) 0.0513(3) 0.0576(3) -0.0055(2) -0.0055(2) 0.0000(2)
O1 0.0476(7) 0.0374(8) 0.0564(9) -0.0052(6) 0.0041(6) -0.0005(6)
O2 0.0462(8) 0.0501(9) 0.0715(10) -0.0136(6) -0.0008(7) 0.0004(7)
N1 0.0336(8) 0.0400(10) 0.0475(9) -0.0039(6) 0.0029(7) 0.0008(7)
N2 0.0351(8) 0.0448(9) 0.0481(9) -0.0030(7) -0.0001(7) 0.0037(7)
C1 0.0614(13) 0.0494(13) 0.0618(14) 0.0055(10) 0.0063(11) 0.0067(10)
C2 0.0465(11) 0.0451(12) 0.0459(11) 0.0011(9) 0.0058(9) -0.0026(9)
C3 0.0402(10) 0.0426(11) 0.0475(11) -0.0009(8) 0.0040(8) -0.0026(8)
C4 0.0395(10) 0.0375(11) 0.0412(10) -0.0025(8) 0.0076(8) -0.0029(8)
C5 0.0381(9) 0.0411(11) 0.0407(10) -0.0047(8) 0.0057(8) -0.0035(8)
C6 0.0442(11) 0.0417(11) 0.0447(11) -0.0038(9) 0.0102(8) -0.0051(9)
C7 0.0364(9) 0.0444(11) 0.0405(10) -0.0040(8) 0.0040(8) -0.0003(8)
C8 0.0485(12) 0.0553(14) 0.0632(14) 0.0034(10) 0.0051(10) 0.0039(11)
C9 0.0357(9) 0.0387(10) 0.0361(10) -0.0047(8) 0.0021(7) 0.0025(8)
C10 0.0425(10) 0.0404(11) 0.0505(12) -0.0007(8) 0.0083(9) -0.0053(9)
C11 0.0321(10) 0.0523(12) 0.0623(13) 0.0001(8) 0.0056(9) -0.0002(10)
C12 0.0392(10) 0.0430(12) 0.0596(13) -0.0048(9) -0.0044(9) 0.0050(9)
C13 0.0487(11) 0.0343(10) 0.0499(12) 0.0004(8) -0.0002(9) -0.0012(8)
C14 0.0365(9) 0.0409(11) 0.0422(10) 0.0024(8) 0.0053(8) 0.0038(8)
C15 0.0501(13) 0.0565(15) 0.125(2) -0.0139(11) -0.0067(14) -0.0054(14)

loop_
_atom_type_symbol
_atom_type_description
_atom_type_scat_dispersion_real
_atom_type_scat_dispersion_imag
_atom_type_scat_source
C C 0.0033 0.0016 'International Tables Vol C Tables 4.2.6.8 and 6.1.1.4'
H H 0.0000 0.0000 'International Tables Vol C Tables 4.2.6.8 and 6.1.1.4'
N N 0.0061 0.0033 'International Tables Vol C Tables 4.2.6.8 and 6.1.1.4'
O O 0.0106 0.0060 'International Tables Vol C Tables 4.2.6.8 and 6.1.1.4'
S S 0.1246 0.1234 'International Tables Vol C Tables 4.2.6.8 and 6.1.1.4'

loop_
_geom_angle_atom_site_label_1
_geom_angle_atom_site_label_2
_geom_angle_atom_site_label_3
_geom_angle
C7 S1 C8 100.81(9)
C6 O1 C2 119.20(14)
C4 N1 N2 112.09(14)
C4 N1 C9 129.59(15)
N2 N1 C9 118.20(14)
C7 N2 N1 104.16(14)
C2 C1 H1A 109.5
C2 C1 H1B 109.5
H1A C1 H1B 109.5
C2 C1 H1C 109.5
H1A C1 H1C 109.5
H1B C1 H1C 109.5
O1 C2 C1 105.85(16)
O1 C2 C3 112.80(15)
C1 C2 C3 113.33(16)
O1 C2 H2 108.2
C1 C2 H2 108.2
C3 C2 H2 108.2
C4 C3 C2 106.91(15)
C4 C3 H3A 110.3
C2 C3 H3A 110.3
C4 C3 H3B 110.3
C2 C3 H3B 110.3
H3A C3 H3B 108.6
N1 C4 C5 106.82(16)
N1 C4 C3 131.16(16)
C5 C4 C3 121.96(17)
C4 C5 C7 105.48(16)
C4 C5 C6 122.14(17)
C7 C5 C6 132.36(16)
O2 C6 O1 118.62(17)
O2 C6 C5 125.51(18)
O1 C6 C5 115.85(16)
N2 C7 C5 111.45(16)
N2 C7 S1 122.84(14)
C5 C7 S1 125.71(14)
S1 C8 H8A 109.5
S1 C8 H8B 109.5
H8A C8 H8B 109.5
S1 C8 H8C 109.5
H8A C8 H8C 109.5
H8B C8 H8C 109.5
C14 C9 C10 120.40(16)
C14 C9 N1 118.98(16)
C10 C9 N1 120.60(16)
C11 C10 C9 119.18(18)
C11 C10 H10 120.4
C9 C10 H10 120.4
C10 C11 C12 121.64(18)
C10 C11 H11 119.2
C12 C11 H11 119.2
C11 C12 C13 117.97(17)
C11 C12 C15 122.03(19)
C13 C12 C15 119.98(19)
C14 C13 C12 121.33(18)
C14 C13 H13 119.3
C12 C13 H13 119.3
C9 C14 C13 119.46(17)
C9 C14 H14 120.3
C13 C14 H14 120.3
C12 C15 H15A 109.5
C12 C15 H15B 109.5
H15A C15 H15B 109.5
C12 C15 H15C 109.5
H15A C15 H15C 109.5
H15B C15 H15C 109.5

loop_
_geom_bond_atom_site_label_1
_geom_bond_atom_site_label_2
_geom_bond_distance
S1 C7 1.7470(18)
S1 C8 1.787(2)
O1 C6 1.359(2)
O1 C2 1.463(2)
O2 C6 1.212(2)
N1 C4 1.341(2)
N1 N2 1.390(2)
N1 C9 1.425(2)
N2 C7 1.323(2)
C1 C2 1.506(3)
C1 H1A 0.9600
C1 H1B 0.9600
C1 H1C 0.9600
C2 C3 1.515(3)
C2 H2 0.9800
C3 C4 1.485(2)
C3 H3A 0.9700
C3 H3B 0.9700
C4 C5 1.374(2)
C5 C7 1.413(3)
C5 C6 1.443(3)
C8 H8A 0.9600
C8 H8B 0.9600
C8 H8C 0.9600
C9 C14 1.378(3)
C9 C10 1.385(3)
C10 C11 1.379(3)
C10 H10 0.9300
C11 C12 1.383(3)
C11 H11 0.9300
C12 C13 1.388(3)
C12 C15 1.514(3)
C13 C14 1.380(2)
C13 H13 0.9300
C14 H14 0.9300
C15 H15A 0.9600
C15 H15B 0.9600
C15 H15C 0.9600

loop_
_geom_torsion_atom_site_label_1
_geom_torsion_atom_site_label_2
_geom_torsion_atom_site_label_3
_geom_torsion_atom_site_label_4
_geom_torsion
C4 N1 N2 C7 -0.5(2)
C9 N1 N2 C7 -176.89(16)
C6 O1 C2 C1 -174.21(16)
C6 O1 C2 C3 -49.7(2)
O1 C2 C3 C4 49.7(2)
C1 C2 C3 C4 169.99(17)
N2 N1 C4 C5 0.3(2)
C9 N1 C4 C5 176.19(17)
N2 N1 C4 C3 -176.83(19)
C9 N1 C4 C3 -0.9(3)
C2 C3 C4 N1 149.8(2)
C2 C3 C4 C5 -27.0(2)
N1 C4 C5 C7 0.0(2)
C3 C4 C5 C7 177.44(17)
N1 C4 C5 C6 -178.41(17)
C3 C4 C5 C6 -0.9(3)
C2 O1 C6 O2 -162.12(17)
C2 O1 C6 C5 19.3(2)
C4 C5 C6 O2 -171.81(19)
C7 C5 C6 O2 10.3(3)
C4 C5 C6 O1 6.7(3)
C7 C5 C6 O1 -171.25(19)
N1 N2 C7 C5 0.5(2)
N1 N2 C7 S1 -179.42(13)
C4 C5 C7 N2 -0.3(2)
C6 C5 C7 N2 177.86(19)
C4 C5 C7 S1 179.58(14)
C6 C5 C7 S1 -2.3(3)
C8 S1 C7 N2 -9.51(19)
C8 S1 C7 C5 170.62(17)
C4 N1 C9 C14 -134.8(2)
N2 N1 C9 C14 40.8(2)
C4 N1 C9 C10 46.7(3)
N2 N1 C9 C10 -137.64(19)
C14 C9 C10 C11 0.0(3)
N1 C9 C10 C11 178.50(17)
C9 C10 C11 C12 -1.1(3)
C10 C11 C12 C13 1.4(3)
C10 C11 C12 C15 -177.1(2)
C11 C12 C13 C14 -0.8(3)
C15 C12 C13 C14 177.7(2)
C10 C9 C14 C13 0.6(3)
N1 C9 C14 C13 -177.89(16)
C12 C13 C14 C9 -0.2(3)
